data_7063238
loop_
_publ_author_name
'Mandal, Suman'
'Harijan, Dinesh'
'Kumari, Kusum'
'Singh, Saurabh Kumar'
'Rengan, Aravind Kumar'
'Prabusankar, Ganesan'

_publ_section_title
;
 Discrete copper(i) chalcogenones with metal--metal interaction
;
_journal_issue 28
_journal_name_full 'New Journal of Chemistry'
_journal_page_first 12501
_journal_page_last 12509
_journal_paper_doi 10.1039/D4NJ01758G
_journal_volume 48
_journal_year 2024
_chemical_formula_moiety '0.995(C44.203 H52.24 Cu1.989 N12.055 Se4.009), 2(F6 P), 2(C H Cl3)'
_chemical_formula_sum 'C46 H54 Cl6 Cu2 F12 N12 P2 Se4'
_chemical_formula_weight 1720.57
_chemical_name_systematic 'Cu PF6'
_space_group_crystal_system monoclinic
_space_group_IT_number 14
_space_group_name_Hall '-P 2yn'
_space_group_name_H-M_alt 'P 1 21/n 1'
_atom_sites_solution_hydrogens geom
_atom_sites_solution_primary dual
_audit_creation_date 2023-04-18
_audit_creation_method
;
Olex2 1.3
(compiled 2020.11.12 svn.r5f609507 for OlexSys, GUI svn.r6408)
;
_audit_update_record
;
2023-11-15 deposited with the CCDC.	2024-05-31 downloaded from the CCDC.
;
_cell_angle_alpha 90
_cell_angle_beta 101.830(17)
_cell_angle_gamma 90
_cell_formula_units_Z 2
_cell_length_a 11.441(6)
_cell_length_b 10.490(6)
_cell_length_c 27.824(15)
_cell_measurement_reflns_used 5621
_cell_measurement_temperature 293.15
_cell_measurement_theta_max 25.323
_cell_measurement_theta_min 2.447
_cell_volume 3268(3)
_computing_cell_refinement 'SAINT V8.38A (Bruker, 2018)'
_computing_data_reduction 'SAINT V8.38A (Bruker, 2018)'
_computing_molecular_graphics 'Olex2 1.3 (Dolomanov et al., 2009)'
_computing_publication_material 'Olex2 1.3 (Dolomanov et al., 2009)'
_computing_structure_refinement 'SHELXL 2018/3 (Sheldrick, 2015)'
_computing_structure_solution 'olex2.solve 1.3 (Bourhis et al., 2015)'
_diffrn_ambient_temperature 293.15
_diffrn_measured_fraction_theta_full 0.998
_diffrn_measured_fraction_theta_max 0.994
_diffrn_measurement_device_type 'APEX CCD III'
_diffrn_radiation_type MoK\a
_diffrn_radiation_wavelength 0.71073
_diffrn_reflns_av_R_equivalents 0.0689
_diffrn_reflns_av_unetI/netI 0.0695
_diffrn_reflns_Laue_measured_fraction_full 0.998
_diffrn_reflns_Laue_measured_fraction_max 0.994
_diffrn_reflns_limit_h_max 14
_diffrn_reflns_limit_h_min -14
_diffrn_reflns_limit_k_max 13
_diffrn_reflns_limit_k_min -13
_diffrn_reflns_limit_l_max 35
_diffrn_reflns_limit_l_min -34
_diffrn_reflns_number 28414
_diffrn_reflns_point_group_measured_fraction_full 0.998
_diffrn_reflns_point_group_measured_fraction_max 0.994
_diffrn_reflns_theta_full 25.242
_diffrn_reflns_theta_max 27.183
_diffrn_reflns_theta_min 2.081
_exptl_absorpt_coefficient_mu 3.250
_exptl_absorpt_correction_T_max 0.7455
_exptl_absorpt_correction_T_min 0.6739
_exptl_absorpt_correction_type multi-scan
_exptl_absorpt_process_details
;
SADABS-2016/2 (Bruker,2016/2) was used for absorption correction.
wR2(int) was 0.0865 before and 0.0631 after correction.
The Ratio of minimum to maximum transmission is 0.9040.
The \l/2 correction factor is Not present.
;
_exptl_crystal_colour 'metallic light yellow'
_exptl_crystal_colour_lustre metallic
_exptl_crystal_colour_modifier light
_exptl_crystal_colour_primary yellow
_exptl_crystal_density_diffrn 1.748
_exptl_crystal_description block
_exptl_crystal_F_000 1696
_exptl_crystal_preparation CH2Cl2
_exptl_crystal_recrystallization_method CHCl3
_exptl_crystal_size_max 0.09
_exptl_crystal_size_mid 0.09
_exptl_crystal_size_min 0.09
_refine_diff_density_max 0.914
_refine_diff_density_min -0.821
_refine_diff_density_rms 0.103
_refine_ls_extinction_method none
_refine_ls_goodness_of_fit_ref 1.032
_refine_ls_hydrogen_treatment constr
_refine_ls_matrix_type full
_refine_ls_number_parameters 384
_refine_ls_number_reflns 7229
_refine_ls_number_restraints 0
_refine_ls_restrained_S_all 1.032
_refine_ls_R_factor_all 0.1032
_refine_ls_R_factor_gt 0.0588
_refine_ls_shift/su_max 0.001
_refine_ls_shift/su_mean 0.000
_refine_ls_structure_factor_coef Fsqd
_refine_ls_weighting_details 'w=1/[\s^2^(Fo^2^)+(0.0819P)^2^+3.4555P] where P=(Fo^2^+2Fc^2^)/3'
_refine_ls_weighting_scheme calc
_refine_ls_wR_factor_gt 0.1511
_refine_ls_wR_factor_ref 0.1734
_reflns_Friedel_coverage 0.000
_reflns_number_gt 4527
_reflns_number_total 7229
_reflns_threshold_expression 'I > 2\s(I)'
_cod_data_source_file d4nj01758g2.cif
_cod_data_source_block 3
_cod_depositor_comments 'Adding full bibliography for 7063237--7063239.cif.'
_cod_database_code 7063238
_shelx_shelxl_version_number 2018/3
_shelx_space_group_comment
;
The symmetry employed for this shelxl refinement is uniquely defined
by the following loop, which should always be used as a source of
symmetry information in preference to the above space-group names.
They are only intended as comments.
;
_shelx_estimated_absorpt_t_max 0.759
_shelx_estimated_absorpt_t_min 0.759
_olex2_refinement_description
;
1. Others
 Fixed Sof: Cu1(0.99)
2.a Ternary CH refined with riding coordinates:
 C9(H9), C20(H20), C23(H23)
2.b Aromatic/amide H refined with riding coordinates:
 C1(H1), C2(H2), C3(H3), C4(H4), C7(H7), C8(H8), C12(H12), C13(H13), C14(H14),
 C15(H15), C18(H18), C19(H19)
2.c Idealised Me refined as rotating group:
 C10(H10A,H10B,H10C), C11(H11A,H11B,H11C), C21(H21A,H21B,H21C), C22(H22A,H22B,
 H22C)
;
_olex2_submission_special_instructions 'No special instructions were received'

loop_
_space_group_symop_operation_xyz
'x, y, z'
'-x+1/2, y+1/2, -z+1/2'
'-x, -y, -z'
'x-1/2, -y-1/2, z-1/2'

loop_
_atom_site_label
_atom_site_type_symbol
_atom_site_fract_x
_atom_site_fract_y
_atom_site_fract_z
_atom_site_U_iso_or_equiv
_atom_site_adp_type
_atom_site_occupancy
_atom_site_site_symmetry_order
_atom_site_calc_flag
_atom_site_refinement_flags_posn
_atom_site_refinement_flags_adp
_atom_site_refinement_flags_occupancy
_atom_site_disorder_assembly
_atom_site_disorder_group
Se1 Se 0.59952(5) 0.74615(5) 0.44677(2) 0.0476(3) Uani 0.995(3) 1 d . . . . .
Cu1 Cu 0.50882(6) 0.54207(7) 0.45842(3) 0.0460(2) Uani 0.99 1 d . . P . .
N1 N 0.4976(4) 0.4819(5) 0.38631(17) 0.0441(11) Uani 1 1 d . . . . .
C1 C 0.3970(6) 0.4297(6) 0.3615(2) 0.0536(16) Uani 1 1 d . . . . .
H1 H 0.338152 0.408600 0.378735 0.064 Uiso 1 1 calc R U . . .
Se2 Se 0.68529(5) 0.45070(5) 0.52002(2) 0.04105(19) Uani 1 1 d . . . . .
N2 N 0.6913(4) 0.5607(5) 0.38709(19) 0.0475(12) Uani 1 1 d . . . . .
C2 C 0.3756(7) 0.4055(8) 0.3126(3) 0.072(2) Uani 1 1 d . . . . .
H2 H 0.305145 0.366018 0.297104 0.086 Uiso 1 1 calc R U . . .
N3 N 0.8296(4) 0.6688(5) 0.4336(2) 0.0544(14) Uani 1 1 d . . . . .
C3 C 0.4593(8) 0.4401(8) 0.2867(3) 0.084(3) Uani 1 1 d . . . . .
H3 H 0.446166 0.426492 0.252970 0.101 Uiso 1 1 calc R U . . .
N4 N 0.8592(6) 0.3341(6) 0.6258(2) 0.0714(17) Uani 1 1 d . . . . .
C4 C 0.5640(7) 0.4960(8) 0.3113(3) 0.072(2) Uani 1 1 d . . . . .
H4 H 0.622453 0.521402 0.294448 0.086 Uiso 1 1 calc R U . . .
N5 N 0.7332(4) 0.2084(5) 0.5699(2) 0.0519(13) Uani 1 1 d . . . . .
C5 C 0.5797(6) 0.5128(6) 0.3607(2) 0.0485(15) Uani 1 1 d . . . . .
N6 N 0.6716(5) 0.1845(5) 0.4918(2) 0.0556(14) Uani 1 1 d . . . . .
C6 C 0.7116(5) 0.6541(5) 0.4210(2) 0.0439(13) Uani 1 1 d . . . . .
C7 C 0.8017(6) 0.5170(7) 0.3794(3) 0.0624(19) Uani 1 1 d . . . . .
H7 H 0.813771 0.452439 0.358049 0.075 Uiso 1 1 calc R U . . .
C8 C 0.8842(6) 0.5833(7) 0.4077(3) 0.067(2) Uani 1 1 d . . . . .
H8 H 0.966083 0.574525 0.410111 0.080 Uiso 1 1 calc R U . . .
C9 C 0.8938(7) 0.7621(8) 0.4700(4) 0.084(3) Uani 1 1 d . . . . .
H9 H 0.834685 0.803774 0.485757 0.101 Uiso 1 1 calc R U . . .
C10 C 0.9804(10) 0.6881(14) 0.5097(4) 0.145(5) Uani 1 1 d . . . . .
H10A H 1.053517 0.672806 0.498792 0.217 Uiso 1 1 calc R U . . .
H10B H 0.945125 0.608211 0.515700 0.217 Uiso 1 1 calc R U . . .
H10C H 0.996898 0.737163 0.539478 0.217 Uiso 1 1 calc R U . . .
C11 C 0.9495(11) 0.8624(10) 0.4436(5) 0.136(5) Uani 1 1 d . . . . .
H11A H 0.888998 0.901848 0.419077 0.205 Uiso 1 1 calc R U . . .
H11B H 1.008382 0.823851 0.428065 0.205 Uiso 1 1 calc R U . . .
H11C H 0.986919 0.925675 0.466582 0.205 Uiso 1 1 calc R U . . .
C12 C 0.8912(9) 0.3794(10) 0.6712(4) 0.101(3) Uani 1 1 d . . . . .
H12 H 0.958323 0.431444 0.678533 0.121 Uiso 1 1 calc R U . . .
C13 C 0.8311(11) 0.3537(11) 0.7075(3) 0.109(3) Uani 1 1 d . . . . .
H13 H 0.856315 0.387502 0.738806 0.130 Uiso 1 1 calc R U . . .
C14 C 0.7341(10) 0.2782(11) 0.6969(4) 0.102(3) Uani 1 1 d . . . . .
H14 H 0.691701 0.259320 0.721214 0.123 Uiso 1 1 calc R U . . .
C15 C 0.6982(7) 0.2298(9) 0.6517(3) 0.081(2) Uani 1 1 d . . . . .
H15 H 0.631422 0.177444 0.643750 0.097 Uiso 1 1 calc R U . . .
C16 C 0.7658(6) 0.2617(6) 0.6171(3) 0.0579(17) Uani 1 1 d . . . . .
C17 C 0.6961(5) 0.2730(5) 0.5268(2) 0.0446(14) Uani 1 1 d . . . . .
C18 C 0.7308(7) 0.0792(7) 0.5600(3) 0.069(2) Uani 1 1 d . . . . .
H18 H 0.751582 0.013999 0.582832 0.083 Uiso 1 1 calc R U . . .
C19 C 0.6937(7) 0.0660(7) 0.5126(4) 0.077(2) Uani 1 1 d . . . . .
H19 H 0.683996 -0.011024 0.495718 0.093 Uiso 1 1 calc R U . . .
C20 C 0.6239(7) 0.2069(7) 0.4386(3) 0.0641(19) Uani 1 1 d . . . . .
H20 H 0.611974 0.298981 0.434189 0.077 Uiso 1 1 calc R U . . .
C21 C 0.7139(8) 0.1679(11) 0.4088(4) 0.115(4) Uani 1 1 d . . . . .
H21A H 0.787419 0.212734 0.420433 0.173 Uiso 1 1 calc R U . . .
H21B H 0.683903 0.188233 0.374918 0.173 Uiso 1 1 calc R U . . .
H21C H 0.727857 0.077756 0.412191 0.173 Uiso 1 1 calc R U . . .
C22 C 0.5054(7) 0.1460(8) 0.4230(3) 0.090(3) Uani 1 1 d . . . . .
H22A H 0.510423 0.058059 0.432829 0.135 Uiso 1 1 calc R U . . .
H22B H 0.480649 0.151351 0.387966 0.135 Uiso 1 1 calc R U . . .
H22C H 0.448301 0.189007 0.438186 0.135 Uiso 1 1 calc R U . . .
P1 P 1.0642(2) 0.1953(2) 0.34116(9) 0.0803(6) Uani 1 1 d . . . . .
F1 F 0.9695(10) 0.2855(11) 0.3471(4) 0.243(6) Uani 1 1 d . . . . .
F2 F 0.9750(9) 0.1408(10) 0.2970(3) 0.212(4) Uani 1 1 d . . . . .
F3 F 1.0310(10) 0.1216(10) 0.3833(4) 0.233(5) Uani 1 1 d . . . . .
F4 F 1.1443(15) 0.0927(14) 0.3312(4) 0.349(10) Uani 1 1 d . . . . .
F5 F 1.1654(10) 0.2405(13) 0.3783(4) 0.277(7) Uani 1 1 d . . . . .
F6 F 1.0937(9) 0.2824(10) 0.3008(3) 0.212(4) Uani 1 1 d . . . . .
Cl1 Cl 0.6866(5) 0.3246(5) 0.2064(3) 0.235(2) Uani 1 1 d . . . . .
Cl2 Cl 0.8994(4) 0.3594(4) 0.17478(14) 0.1849(19) Uani 1 1 d . . . . .
Cl3 Cl 0.8261(3) 0.5392(4) 0.23955(13) 0.1504(13) Uani 1 1 d . . . . .
C23 C 0.8309(11) 0.3784(12) 0.2229(5) 0.136(4) Uani 1 1 d . . . . .
H23 H 0.873450 0.329149 0.251028 0.163 Uiso 1 1 calc R U . . .

loop_
_atom_site_aniso_label
_atom_site_aniso_U_11
_atom_site_aniso_U_22
_atom_site_aniso_U_33
_atom_site_aniso_U_23
_atom_site_aniso_U_13
_atom_site_aniso_U_12
Se1 0.0440(4) 0.0381(4) 0.0645(5) -0.0052(3) 0.0197(3) -0.0034(2)
Cu1 0.0465(4) 0.0496(5) 0.0453(4) -0.0030(3) 0.0173(4) -0.0072(3)
N1 0.043(3) 0.048(3) 0.042(3) -0.006(2) 0.010(2) -0.005(2)
C1 0.047(4) 0.059(4) 0.054(4) -0.008(3) 0.007(3) -0.009(3)
Se2 0.0352(3) 0.0367(3) 0.0523(4) -0.0005(3) 0.0113(3) -0.0029(2)
N2 0.044(3) 0.053(3) 0.051(3) -0.009(2) 0.022(2) -0.008(2)
C2 0.068(5) 0.086(5) 0.056(4) -0.016(4) 0.000(4) -0.022(4)
N3 0.036(3) 0.061(3) 0.067(4) -0.021(3) 0.014(3) -0.011(2)
C3 0.101(7) 0.096(6) 0.052(4) -0.016(4) 0.008(5) -0.019(5)
N4 0.065(4) 0.078(4) 0.071(4) -0.006(3) 0.013(3) -0.013(3)
C4 0.081(5) 0.088(5) 0.049(4) -0.017(4) 0.017(4) -0.024(4)
N5 0.045(3) 0.045(3) 0.065(4) 0.008(3) 0.008(3) -0.003(2)
C5 0.050(4) 0.053(4) 0.045(3) -0.008(3) 0.016(3) -0.012(3)
N6 0.051(3) 0.037(3) 0.078(4) -0.008(3) 0.011(3) -0.006(2)
C6 0.040(3) 0.044(3) 0.050(3) 0.000(3) 0.014(3) -0.005(3)
C7 0.058(4) 0.072(5) 0.066(4) -0.021(4) 0.033(4) -0.004(4)
C8 0.049(4) 0.081(5) 0.077(5) -0.021(4) 0.028(4) 0.000(4)
C9 0.046(4) 0.097(6) 0.114(7) -0.048(5) 0.024(5) -0.019(4)
C10 0.085(7) 0.196(13) 0.133(10) -0.062(10) -0.024(7) -0.011(8)
C11 0.139(10) 0.088(7) 0.189(12) -0.038(8) 0.048(9) -0.050(7)
C12 0.088(6) 0.129(8) 0.078(6) 0.001(6) -0.003(5) -0.019(6)
C13 0.124(9) 0.139(10) 0.058(6) 0.015(6) 0.007(6) 0.021(8)
C14 0.089(7) 0.126(9) 0.093(8) 0.050(7) 0.024(6) 0.012(6)
C15 0.066(5) 0.099(6) 0.074(6) 0.021(5) 0.007(4) 0.002(4)
C16 0.047(4) 0.058(4) 0.067(5) 0.024(4) 0.007(3) 0.010(3)
C17 0.032(3) 0.042(3) 0.059(4) 0.002(3) 0.010(3) -0.002(2)
C18 0.064(5) 0.042(4) 0.097(6) 0.017(4) 0.005(5) -0.001(3)
C19 0.077(5) 0.038(4) 0.117(8) 0.003(4) 0.019(5) -0.001(3)
C20 0.077(5) 0.046(4) 0.068(5) -0.014(3) 0.012(4) -0.014(3)
C21 0.082(6) 0.163(10) 0.109(8) -0.025(7) 0.040(6) -0.018(7)
C22 0.073(5) 0.082(6) 0.105(7) -0.001(5) -0.004(5) -0.012(5)
P1 0.0752(14) 0.0841(15) 0.0808(15) 0.0063(12) 0.0141(13) -0.0035(12)
F1 0.261(11) 0.277(11) 0.231(10) 0.066(9) 0.147(9) 0.173(10)
F2 0.209(9) 0.215(10) 0.183(8) -0.068(7) -0.030(7) -0.037(8)
F3 0.253(11) 0.236(10) 0.234(10) 0.137(9) 0.104(9) 0.017(9)
F4 0.48(2) 0.368(16) 0.168(9) -0.027(10) -0.005(12) 0.331(17)
F5 0.192(10) 0.407(19) 0.204(10) -0.029(11) -0.024(8) -0.172(12)
F6 0.174(8) 0.287(11) 0.187(8) 0.114(8) 0.066(7) 0.001(8)
Cl1 0.217(5) 0.171(4) 0.308(7) -0.006(5) 0.030(5) -0.028(4)
Cl2 0.255(5) 0.188(4) 0.141(3) 0.003(3) 0.111(3) 0.081(3)
Cl3 0.150(3) 0.164(3) 0.141(3) -0.061(2) 0.038(2) 0.007(2)
C23 0.126(10) 0.132(10) 0.150(11) -0.024(8) 0.031(9) 0.027(8)

loop_
_atom_type_symbol
_atom_type_description
_atom_type_scat_dispersion_real
_atom_type_scat_dispersion_imag
_atom_type_scat_source
C C 0.0033 0.0016 'International Tables Vol C Tables 4.2.6.8 and 6.1.1.4'
H H 0.0000 0.0000 'International Tables Vol C Tables 4.2.6.8 and 6.1.1.4'
Cl Cl 0.1484 0.1585 'International Tables Vol C Tables 4.2.6.8 and 6.1.1.4'
Cu Cu 0.3201 1.2651 'International Tables Vol C Tables 4.2.6.8 and 6.1.1.4'
F F 0.0171 0.0103 'International Tables Vol C Tables 4.2.6.8 and 6.1.1.4'
N N 0.0061 0.0033 'International Tables Vol C Tables 4.2.6.8 and 6.1.1.4'
P P 0.1023 0.0942 'International Tables Vol C Tables 4.2.6.8 and 6.1.1.4'
Se Se -0.0929 2.2259 'International Tables Vol C Tables 4.2.6.8 and 6.1.1.4'

loop_
_geom_angle_atom_site_label_1
_geom_angle_atom_site_label_2
_geom_angle_atom_site_label_3
_geom_angle
_geom_angle_site_symmetry_1
_geom_angle_site_symmetry_3
_geom_angle_publ_flag
C6 Se1 Cu1 86.63(17) . . ?
Se1 Cu1 Cu1 123.17(5) . 3_666 ?
Se1 Cu1 Se2 96.88(4) . . ?
Cu1 Cu1 Se2 56.89(4) 3_666 . ?
N1 Cu1 Se1 94.71(13) . . ?
N1 Cu1 Cu1 141.00(14) . 3_666 ?
N1 Cu1 Se2 111.73(14) . 3_666 ?
N1 Cu1 Se2 114.68(14) . . ?
Se2 Cu1 Se1 116.40(4) 3_666 . ?
Se2 Cu1 Cu1 62.16(3) 3_666 3_666 ?
Se2 Cu1 Se2 119.05(4) 3_666 . ?
C1 N1 Cu1 120.0(4) . . ?
C5 N1 Cu1 122.1(4) . . ?
C5 N1 C1 116.9(5) . . ?
N1 C1 H1 118.1 . . ?
N1 C1 C2 123.8(6) . . ?
C2 C1 H1 118.1 . . ?
Cu1 Se2 Cu1 60.95(4) 3_666 . ?
C17 Se2 Cu1 117.89(19) . . ?
C17 Se2 Cu1 92.93(16) . 3_666 ?
C6 N2 C5 128.6(5) . . ?
C6 N2 C7 108.3(5) . . ?
C7 N2 C5 123.1(5) . . ?
C1 C2 H2 120.7 . . ?
C1 C2 C3 118.7(7) . . ?
C3 C2 H2 120.7 . . ?
C6 N3 C8 109.3(5) . . ?
C6 N3 C9 125.9(5) . . ?
C8 N3 C9 124.8(6) . . ?
C2 C3 H3 120.5 . . ?
C2 C3 C4 118.9(7) . . ?
C4 C3 H3 120.5 . . ?
C16 N4 C12 116.5(7) . . ?
C3 C4 H4 120.8 . . ?
C5 C4 C3 118.4(7) . . ?
C5 C4 H4 120.8 . . ?
C17 N5 C16 126.7(5) . . ?
C17 N5 C18 108.9(6) . . ?
C18 N5 C16 124.5(6) . . ?
N1 C5 N2 117.8(5) . . ?
N1 C5 C4 123.3(6) . . ?
C4 C5 N2 118.9(5) . . ?
C17 N6 C19 109.2(7) . . ?
C17 N6 C20 126.6(5) . . ?
C19 N6 C20 124.1(6) . . ?
N2 C6 Se1 127.8(4) . . ?
N3 C6 Se1 125.4(4) . . ?
N3 C6 N2 106.7(5) . . ?
N2 C7 H7 126.3 . . ?
C8 C7 N2 107.3(6) . . ?
C8 C7 H7 126.3 . . ?
N3 C8 H8 125.8 . . ?
C7 C8 N3 108.3(6) . . ?
C7 C8 H8 125.8 . . ?
N3 C9 H9 107.9 . . ?
N3 C9 C10 108.3(8) . . ?
N3 C9 C11 109.0(8) . . ?
C10 C9 H9 107.9 . . ?
C11 C9 H9 107.9 . . ?
C11 C9 C10 115.5(9) . . ?
C9 C10 H10A 109.5 . . ?
C9 C10 H10B 109.5 . . ?
C9 C10 H10C 109.5 . . ?
H10A C10 H10B 109.5 . . ?
H10A C10 H10C 109.5 . . ?
H10B C10 H10C 109.5 . . ?
C9 C11 H11A 109.5 . . ?
C9 C11 H11B 109.5 . . ?
C9 C11 H11C 109.5 . . ?
H11A C11 H11B 109.5 . . ?
H11A C11 H11C 109.5 . . ?
H11B C11 H11C 109.5 . . ?
N4 C12 H12 118.3 . . ?
N4 C12 C13 123.5(10) . . ?
C13 C12 H12 118.3 . . ?
C12 C13 H13 120.8 . . ?
C14 C13 C12 118.3(10) . . ?
C14 C13 H13 120.8 . . ?
C13 C14 H14 119.8 . . ?
C15 C14 C13 120.5(9) . . ?
C15 C14 H14 119.8 . . ?
C14 C15 H15 121.6 . . ?
C14 C15 C16 116.8(9) . . ?
C16 C15 H15 121.6 . . ?
N4 C16 N5 117.4(6) . . ?
N4 C16 C15 124.4(8) . . ?
C15 C16 N5 118.1(7) . . ?
N5 C17 Se2 125.7(5) . . ?
N6 C17 Se2 128.2(5) . . ?
N6 C17 N5 106.1(5) . . ?
N5 C18 H18 126.5 . . ?
C19 C18 N5 107.0(7) . . ?
C19 C18 H18 126.5 . . ?
N6 C19 H19 125.6 . . ?
C18 C19 N6 108.9(7) . . ?
C18 C19 H19 125.6 . . ?
N6 C20 H20 107.0 . . ?
N6 C20 C21 110.6(7) . . ?
C21 C20 H20 107.0 . . ?
C22 C20 N6 110.5(6) . . ?
C22 C20 H20 107.0 . . ?
C22 C20 C21 114.3(7) . . ?
C20 C21 H21A 109.5 . . ?
C20 C21 H21B 109.5 . . ?
C20 C21 H21C 109.5 . . ?
H21A C21 H21B 109.5 . . ?
H21A C21 H21C 109.5 . . ?
H21B C21 H21C 109.5 . . ?
C20 C22 H22A 109.5 . . ?
C20 C22 H22B 109.5 . . ?
C20 C22 H22C 109.5 . . ?
H22A C22 H22B 109.5 . . ?
H22A C22 H22C 109.5 . . ?
H22B C22 H22C 109.5 . . ?
F1 P1 F2 86.9(7) . . ?
F1 P1 F3 86.2(6) . . ?
F1 P1 F4 171.3(10) . . ?
F1 P1 F6 88.7(6) . . ?
F3 P1 F2 101.4(7) . . ?
F3 P1 F6 174.1(7) . . ?
F4 P1 F2 85.1(7) . . ?
F4 P1 F3 92.1(7) . . ?
F4 P1 F6 93.4(7) . . ?
F5 P1 F1 101.9(8) . . ?
F5 P1 F2 169.7(7) . . ?
F5 P1 F3 84.7(7) . . ?
F5 P1 F4 86.4(8) . . ?
F5 P1 F6 93.6(6) . . ?
F6 P1 F2 81.1(6) . . ?
Cl1 C23 Cl3 107.9(6) . . ?
Cl1 C23 H23 109.5 . . ?
Cl2 C23 Cl1 108.9(8) . . ?
Cl2 C23 Cl3 111.5(8) . . ?
Cl2 C23 H23 109.5 . . ?
Cl3 C23 H23 109.5 . . ?

loop_
_geom_bond_atom_site_label_1
_geom_bond_atom_site_label_2
_geom_bond_distance
_geom_bond_site_symmetry_2
_geom_bond_publ_flag
Se1 Cu1 2.4294(14) . ?
Se1 C6 1.862(5) . ?
Cu1 Cu1 2.5231(18) 3_666 ?
Cu1 N1 2.082(5) . ?
Cu1 Se2 2.5522(14) . ?
Cu1 Se2 2.4175(15) 3_666 ?
N1 C1 1.332(8) . ?
N1 C5 1.330(7) . ?
C1 H1 0.9300 . ?
C1 C2 1.356(9) . ?
Se2 C17 1.875(6) . ?
N2 C5 1.428(8) . ?
N2 C6 1.347(7) . ?
N2 C7 1.400(8) . ?
C2 H2 0.9300 . ?
C2 C3 1.361(10) . ?
N3 C6 1.332(7) . ?
N3 C8 1.378(8) . ?
N3 C9 1.490(9) . ?
C3 H3 0.9300 . ?
C3 C4 1.383(11) . ?
N4 C12 1.328(11) . ?
N4 C16 1.293(9) . ?
C4 H4 0.9300 . ?
C4 C5 1.362(9) . ?
N5 C16 1.405(9) . ?
N5 C17 1.366(8) . ?
N5 C18 1.381(9) . ?
N6 C17 1.334(8) . ?
N6 C19 1.372(9) . ?
N6 C20 1.487(9) . ?
C7 H7 0.9300 . ?
C7 C8 1.300(10) . ?
C8 H8 0.9300 . ?
C9 H9 0.9800 . ?
C9 C10 1.534(15) . ?
C9 C11 1.500(13) . ?
C10 H10A 0.9600 . ?
C10 H10B 0.9600 . ?
C10 H10C 0.9600 . ?
C11 H11A 0.9600 . ?
C11 H11B 0.9600 . ?
C11 H11C 0.9600 . ?
C12 H12 0.9300 . ?
C12 C13 1.361(12) . ?
C13 H13 0.9300 . ?
C13 C14 1.346(14) . ?
C14 H14 0.9300 . ?
C14 C15 1.342(14) . ?
C15 H15 0.9300 . ?
C15 C16 1.393(10) . ?
C18 H18 0.9300 . ?
C18 C19 1.309(11) . ?
C19 H19 0.9300 . ?
C20 H20 0.9800 . ?
C20 C21 1.504(10) . ?
C20 C22 1.481(10) . ?
C21 H21A 0.9600 . ?
C21 H21B 0.9600 . ?
C21 H21C 0.9600 . ?
C22 H22A 0.9600 . ?
C22 H22B 0.9600 . ?
C22 H22C 0.9600 . ?
P1 F1 1.473(7) . ?
P1 F2 1.538(8) . ?
P1 F3 1.516(7) . ?
P1 F4 1.476(9) . ?
P1 F5 1.463(9) . ?
P1 F6 1.538(7) . ?
Cl1 C23 1.716(13) . ?
Cl2 C23 1.696(12) . ?
Cl3 C23 1.753(12) . ?
C23 H23 0.9800 . ?

loop_
_geom_torsion_atom_site_label_1
_geom_torsion_atom_site_label_2
_geom_torsion_atom_site_label_3
_geom_torsion_atom_site_label_4
_geom_torsion
_geom_torsion_site_symmetry_1
_geom_torsion_site_symmetry_2
_geom_torsion_site_symmetry_3
_geom_torsion_site_symmetry_4
_geom_torsion_publ_flag
Cu1 Se1 C6 N2 47.9(5) . . . . ?
Cu1 Se1 C6 N3 -131.4(5) . . . . ?
Cu1 N1 C1 C2 169.8(6) . . . . ?
Cu1 N1 C5 N2 15.6(8) . . . . ?
Cu1 N1 C5 C4 -167.2(6) . . . . ?
Cu1 Se2 C17 N5 -141.7(4) . . . . ?
Cu1 Se2 C17 N5 -83.2(5) 3_666 . . . ?
Cu1 Se2 C17 N6 97.7(5) 3_666 . . . ?
Cu1 Se2 C17 N6 39.3(6) . . . . ?
N1 C1 C2 C3 -2.3(12) . . . . ?
C1 N1 C5 N2 -175.7(5) . . . . ?
C1 N1 C5 C4 1.4(10) . . . . ?
C1 C2 C3 C4 1.5(13) . . . . ?
N2 C7 C8 N3 0.1(9) . . . . ?
C2 C3 C4 C5 0.7(13) . . . . ?
C3 C4 C5 N1 -2.2(12) . . . . ?
C3 C4 C5 N2 175.0(7) . . . . ?
N4 C12 C13 C14 0.2(16) . . . . ?
N5 C18 C19 N6 -0.4(9) . . . . ?
C5 N1 C1 C2 0.9(10) . . . . ?
C5 N2 C6 Se1 3.2(9) . . . . ?
C5 N2 C6 N3 -177.3(6) . . . . ?
C5 N2 C7 C8 177.6(6) . . . . ?
C6 N2 C5 N1 -49.4(9) . . . . ?
C6 N2 C5 C4 133.2(7) . . . . ?
C6 N2 C7 C8 -0.4(8) . . . . ?
C6 N3 C8 C7 0.2(9) . . . . ?
C6 N3 C9 C10 122.9(8) . . . . ?
C6 N3 C9 C11 -110.7(8) . . . . ?
C7 N2 C5 N1 133.0(6) . . . . ?
C7 N2 C5 C4 -44.3(9) . . . . ?
C7 N2 C6 Se1 -178.9(5) . . . . ?
C7 N2 C6 N3 0.6(7) . . . . ?
C8 N3 C6 Se1 179.0(5) . . . . ?
C8 N3 C6 N2 -0.5(7) . . . . ?
C8 N3 C9 C10 -56.8(10) . . . . ?
C8 N3 C9 C11 69.6(10) . . . . ?
C9 N3 C6 Se1 -0.7(10) . . . . ?
C9 N3 C6 N2 179.8(7) . . . . ?
C9 N3 C8 C7 180.0(7) . . . . ?
C12 N4 C16 N5 -177.4(7) . . . . ?
C12 N4 C16 C15 0.3(11) . . . . ?
C12 C13 C14 C15 0.0(16) . . . . ?
C13 C14 C15 C16 0.0(14) . . . . ?
C14 C15 C16 N4 -0.2(12) . . . . ?
C14 C15 C16 N5 177.5(7) . . . . ?
C16 N4 C12 C13 -0.3(14) . . . . ?
C16 N5 C17 Se2 2.6(8) . . . . ?
C16 N5 C17 N6 -178.2(5) . . . . ?
C16 N5 C18 C19 178.5(6) . . . . ?
C17 N5 C16 N4 -64.6(8) . . . . ?
C17 N5 C16 C15 117.5(7) . . . . ?
C17 N5 C18 C19 0.2(8) . . . . ?
C17 N6 C19 C18 0.5(8) . . . . ?
C17 N6 C20 C21 114.9(8) . . . . ?
C17 N6 C20 C22 -117.6(7) . . . . ?
C18 N5 C16 N4 117.3(7) . . . . ?
C18 N5 C16 C15 -60.6(9) . . . . ?
C18 N5 C17 Se2 -179.1(5) . . . . ?
C18 N5 C17 N6 0.1(6) . . . . ?
C19 N6 C17 Se2 178.8(5) . . . . ?
C19 N6 C17 N5 -0.4(7) . . . . ?
C19 N6 C20 C21 -67.2(9) . . . . ?
C19 N6 C20 C22 60.3(9) . . . . ?
C20 N6 C17 Se2 -3.0(9) . . . . ?
C20 N6 C17 N5 177.8(5) . . . . ?
C20 N6 C19 C18 -177.7(6) . . . . ?
